data_2236170
loop_
_publ_author_name
'Alieva, Guloy'
'Ashurov, Jamshid'
'Mukhamedov, Nasir'
'Parpiev, Nusrat'

_publ_section_title
;
 A new polymorph of 2-(2<i>H</i>-benzotriazol-2-yl)acetic acid
;
_journal_coeditor_code DS2205
_journal_issue 10
_journal_name_full 'Acta Crystallographica Section E'
_journal_page_first o2833
_journal_paper_doi 10.1107/S1600536812036768
_journal_volume 68
_journal_year 2012
_chemical_formula_iupac 'C8 H7 N3 O2'
_chemical_formula_moiety 'C8 H7 N3 O2'
_chemical_formula_sum 'C8 H7 N3 O2'
_chemical_formula_weight 177.17
_chemical_name_systematic
;
2-(2<i>H</i>-benzotriazol-2-yl)acetic acid
;
_space_group_IT_number 15
_symmetry_cell_setting monoclinic
_symmetry_space_group_name_Hall '-C 2yc'
_symmetry_space_group_name_H-M 'C 1 2/c 1'
_atom_sites_solution_hydrogens geom
_atom_sites_solution_primary direct
_atom_sites_solution_secondary difmap
_audit_creation_method SHELXL-97
_cell_angle_alpha 90.00
_cell_angle_beta 96.703(5)
_cell_angle_gamma 90.00
_cell_formula_units_Z 8
_cell_length_a 11.719(9)
_cell_length_b 8.308(3)
_cell_length_c 17.246(5)
_cell_measurement_reflns_used 408
_cell_measurement_temperature 293(2)
_cell_measurement_theta_max 43.7309
_cell_measurement_theta_min 5.1460
_cell_volume 1667.6(15)
_computing_cell_refinement 'CrysAlis PRO (Oxford Diffraction, 2009)'
_computing_data_collection 'CrysAlis PRO (Oxford Diffraction, 2009)'
_computing_data_reduction 'CrysAlis PRO (Oxford Diffraction, 2009)'
_computing_molecular_graphics 'XP in SHELXTL (Sheldrick, 2008)'
_computing_publication_material 'SHELXL97 (Sheldrick, 2008)'
_computing_structure_refinement 'SHELXL97 (Sheldrick, 2008)'
_computing_structure_solution 'SHELXS97 (Sheldrick, 2008)'
_diffrn_ambient_temperature 293(2)
_diffrn_detector_area_resol_mean 10.2576
_diffrn_measured_fraction_theta_full 0.994
_diffrn_measured_fraction_theta_max 0.994
_diffrn_measurement_device_type 'Oxford Diffraction Xcalibur, Ruby'
_diffrn_measurement_method '\w scans'
_diffrn_radiation_monochromator graphite
_diffrn_radiation_source 'fine-focus sealed tube'
_diffrn_radiation_type CuK\a
_diffrn_radiation_wavelength 1.54184
_diffrn_reflns_av_R_equivalents 0.0215
_diffrn_reflns_av_sigmaI/netI 0.0176
_diffrn_reflns_limit_h_max 13
_diffrn_reflns_limit_h_min -12
_diffrn_reflns_limit_k_max 9
_diffrn_reflns_limit_k_min -9
_diffrn_reflns_limit_l_max 19
_diffrn_reflns_limit_l_min -20
_diffrn_reflns_number 4907
_diffrn_reflns_theta_full 67.12
_diffrn_reflns_theta_max 67.12
_diffrn_reflns_theta_min 5.16
_diffrn_standards_number 3
_exptl_absorpt_coefficient_mu 0.888
_exptl_absorpt_correction_T_max 1.00000
_exptl_absorpt_correction_T_min 0.18137
_exptl_absorpt_correction_type multi-scan
_exptl_absorpt_process_details '(CrysAlis PRO; Oxford Diffraction, 2009)'
_exptl_crystal_colour colourless
_exptl_crystal_density_diffrn 1.411
_exptl_crystal_density_method 'not measured'
_exptl_crystal_description Block
_exptl_crystal_F_000 736
_exptl_crystal_size_max 0.40
_exptl_crystal_size_mid 0.32
_exptl_crystal_size_min 0.28
_refine_diff_density_max 0.148
_refine_diff_density_min -0.120
_refine_ls_extinction_coef 0.0012(3)
_refine_ls_extinction_expression Fc^*^=kFc[1+0.001xFc^2^\l^3^/sin(2\q)]^-1/4^
_refine_ls_extinction_method 'SHELXL97 (Sheldrick, 2008)'
_refine_ls_goodness_of_fit_ref 1.038
_refine_ls_hydrogen_treatment constr
_refine_ls_matrix_type full
_refine_ls_number_parameters 120
_refine_ls_number_reflns 1488
_refine_ls_number_restraints 0
_refine_ls_restrained_S_all 1.038
_refine_ls_R_factor_all 0.0440
_refine_ls_R_factor_gt 0.0355
_refine_ls_shift/su_max 0.000
_refine_ls_shift/su_mean 0.000
_refine_ls_structure_factor_coef Fsqd
_refine_ls_weighting_details 'calc w=1/[\s^2^(Fo^2^)+(0.0576P)^2^+0.4124P] where P=(Fo^2^+2Fc^2^)/3'
_refine_ls_weighting_scheme calc
_refine_ls_wR_factor_gt 0.0943
_refine_ls_wR_factor_ref 0.0997
_reflns_number_gt 1235
_reflns_number_total 1488
_reflns_threshold_expression I>2sigma(I)
_cod_data_source_file ds2205.cif
_cod_data_source_block I
_cod_original_sg_symbol_H-M 'C 2/c'
_cod_database_code 2236170
_cod_database_fobs_code 2236170

loop_
_symmetry_equiv_pos_as_xyz
'x, y, z'
'-x, y, -z+1/2'
'x+1/2, y+1/2, z'
'-x+1/2, y+1/2, -z+1/2'
'-x, -y, -z'
'x, -y, z-1/2'
'-x+1/2, -y+1/2, -z'
'x+1/2, -y+1/2, z-1/2'

loop_
_atom_site_type_symbol
_atom_site_label
_atom_site_fract_x
_atom_site_fract_y
_atom_site_fract_z
_atom_site_U_iso_or_equiv
_atom_site_adp_type
_atom_site_calc_flag
_atom_site_refinement_flags
_atom_site_occupancy
_atom_site_symmetry_multiplicity
C C1 0.55191(14) 0.2934(2) -0.01273(10) 0.0573(4) Uani d . 1 1
H H1 0.5107 0.2146 0.0103 0.069 Uiso calc R 1 1
C C2 0.52406(16) 0.3401(2) -0.08830(10) 0.0713(6) Uani d . 1 1
H H2 0.4617 0.2915 -0.1175 0.086 Uiso calc R 1 1
C C3 0.58612(18) 0.4597(3) -0.12416(10) 0.0763(6) Uani d . 1 1
H H3 0.5632 0.4868 -0.1760 0.092 Uiso calc R 1 1
C C4 0.67792(18) 0.5361(2) -0.08543(9) 0.0682(5) Uani d . 1 1
H H4 0.7186 0.6142 -0.1094 0.082 Uiso calc R 1 1
C C5 0.70856(14) 0.49131(18) -0.00695(8) 0.0511(4) Uani d . 1 1
C C6 0.64717(12) 0.37216(17) 0.02830(8) 0.0454(4) Uani d . 1 1
C C7 0.85382(12) 0.48491(19) 0.18123(8) 0.0517(4) Uani d . 1 1
H H7A 0.9296 0.5179 0.1701 0.062 Uiso calc R 1 1
H H7B 0.8618 0.3840 0.2096 0.062 Uiso calc R 1 1
C C8 0.80584(12) 0.61084(19) 0.23154(8) 0.0480(4) Uani d . 1 1
N N1 0.79426(11) 0.54651(15) 0.04583(7) 0.0542(4) Uani d . 1 1
N N2 0.78104(10) 0.46083(14) 0.10872(7) 0.0468(3) Uani d . 1 1
N N3 0.69527(10) 0.35514(14) 0.10293(6) 0.0457(3) Uani d . 1 1
O O1 0.87531(9) 0.63393(16) 0.29596(6) 0.0666(4) Uani d . 1 1
H H1A 0.8481 0.7025 0.3227 0.100 Uiso calc R 1 1
O O2 0.71669(10) 0.67914(16) 0.21507(6) 0.0672(4) Uani d . 1 1

loop_
_atom_site_aniso_label
_atom_site_aniso_U_11
_atom_site_aniso_U_22
_atom_site_aniso_U_33
_atom_site_aniso_U_12
_atom_site_aniso_U_13
_atom_site_aniso_U_23
C1 0.0544(9) 0.0607(10) 0.0547(9) 0.0124(7) -0.0024(7) -0.0122(7)
C2 0.0694(11) 0.0844(13) 0.0551(10) 0.0264(10) -0.0136(8) -0.0231(9)
C3 0.1008(15) 0.0870(13) 0.0384(9) 0.0391(12) -0.0026(9) -0.0039(9)
C4 0.0975(13) 0.0652(10) 0.0433(9) 0.0255(10) 0.0145(9) 0.0059(8)
C5 0.0650(9) 0.0475(8) 0.0414(8) 0.0153(7) 0.0087(6) -0.0012(6)
C6 0.0507(8) 0.0468(8) 0.0383(7) 0.0133(6) 0.0031(6) -0.0038(6)
C7 0.0471(8) 0.0582(9) 0.0482(9) 0.0004(7) -0.0008(6) -0.0039(7)
C8 0.0475(8) 0.0574(9) 0.0386(7) -0.0016(7) 0.0026(6) 0.0013(6)
N1 0.0677(8) 0.0487(7) 0.0479(7) 0.0021(6) 0.0132(6) 0.0007(5)
N2 0.0512(7) 0.0488(7) 0.0403(6) 0.0007(5) 0.0046(5) -0.0023(5)
N3 0.0477(7) 0.0483(7) 0.0403(6) 0.0032(5) 0.0027(5) -0.0008(5)
O1 0.0524(6) 0.0924(9) 0.0518(7) 0.0143(6) -0.0069(5) -0.0215(6)
O2 0.0643(7) 0.0858(9) 0.0482(6) 0.0216(6) -0.0072(5) -0.0114(6)

loop_
_atom_type_symbol
_atom_type_description
_atom_type_scat_dispersion_real
_atom_type_scat_dispersion_imag
_atom_type_scat_source
C C 0.0181 0.0091 'International Tables Vol C Tables 4.2.6.8 and 6.1.1.4'
H H 0.0000 0.0000 'International Tables Vol C Tables 4.2.6.8 and 6.1.1.4'
N N 0.0311 0.0180 'International Tables Vol C Tables 4.2.6.8 and 6.1.1.4'
O O 0.0492 0.0322 'International Tables Vol C Tables 4.2.6.8 and 6.1.1.4'

loop_
_geom_angle_atom_site_label_1
_geom_angle_atom_site_label_2
_geom_angle_atom_site_label_3
_geom_angle
C2 C1 C6 115.77(18)
C2 C1 H1 122.1
C6 C1 H1 122.1
C1 C2 C3 122.69(18)
C1 C2 H2 118.7
C3 C2 H2 118.7
C4 C3 C2 122.14(17)
C4 C3 H3 118.9
C2 C3 H3 118.9
C3 C4 C5 116.61(18)
C3 C4 H4 121.7
C5 C4 H4 121.7
N1 C5 C6 108.97(13)
N1 C5 C4 129.93(17)
C6 C5 C4 121.10(16)
N3 C6 C5 107.98(13)
N3 C6 C1 130.32(14)
C5 C6 C1 121.70(14)
N2 C7 C8 111.85(12)
N2 C7 H7A 109.2
C8 C7 H7A 109.2
N2 C7 H7B 109.2
C8 C7 H7B 109.2
H7A C7 H7B 107.9
O2 C8 O1 124.82(14)
O2 C8 C7 124.56(13)
O1 C8 C7 110.62(13)
N2 N1 C5 102.73(13)
N1 N2 N3 117.02(11)
N1 N2 C7 121.50(13)
N3 N2 C7 121.45(12)
N2 N3 C6 103.30(11)
C8 O1 H1A 109.5

loop_
_geom_bond_atom_site_label_1
_geom_bond_atom_site_label_2
_geom_bond_distance
C1 C2 1.362(3)
C1 C6 1.411(2)
C1 H1 0.9300
C2 C3 1.415(3)
C2 H2 0.9300
C3 C4 1.356(3)
C3 H3 0.9300
C4 C5 1.409(2)
C4 H4 0.9300
C5 N1 1.354(2)
C5 C6 1.403(2)
C6 N3 1.3510(17)
C7 N2 1.4431(18)
C7 C8 1.509(2)
C7 H7A 0.9700
C7 H7B 0.9700
C8 O2 1.1937(19)
C8 O1 1.3126(17)
N1 N2 1.3214(17)
N2 N3 1.3296(17)
O1 H1A 0.8200

loop_
_geom_hbond_atom_site_label_D
_geom_hbond_atom_site_label_H
_geom_hbond_atom_site_label_A
_geom_hbond_site_symmetry_A
_geom_hbond_distance_DH
_geom_hbond_distance_HA
_geom_hbond_distance_DA
_geom_hbond_angle_DHA
O1 H1A N3 4_655 0.82 1.91 2.7273(17) 170.9
C2 H2 O2 5_665 0.93 2.54 3.365(3) 148.00
C7 H7A O1 2_755 0.97 2.49 3.387(3) 154.00
C7 H7B O2 4_645 0.97 2.39 3.268(3) 150.00

loop_
_cod_related_entry_id
_cod_related_entry_database
_cod_related_entry_code
1 ChemSpider 560491
